data_4122327
loop_
_publ_author_name
'Ohmatsu, Kohsuke'
'Kiyokawa, Mari'
'Ooi, Takashi'

_publ_section_title
;
 Correction to &quot;chiral 1,2,3-triazoliums as new cationic organic
 catalysts with anion-recognition ability: application to asymmetric
 alkylation of oxindoles&quot;.
;
_journal_issue 31
_journal_name_full 'Journal of the American Chemical Society'
_journal_page_first 11195
_journal_paper_doi 10.1021/ja506545z
_journal_volume 136
_journal_year 2014
_chemical_absolute_configuration S
_chemical_formula_sum 'C46 H40 Cl10 N4 O'
_chemical_formula_weight 1019.32
_chemical_name_systematic
;
 ?
;
_space_group_crystal_system monoclinic
_space_group_IT_number 4
_space_group_name_Hall 'P 2yb'
_space_group_name_H-M_alt 'P 1 21 1'
_symmetry_space_group_name_Hall 'P 2yb'
_symmetry_space_group_name_H-M 'P 1 21 1'
_atom_sites_solution_hydrogens geom
_audit_creation_method SHELXL-2013
_cell_angle_alpha 90
_cell_angle_beta 92.245(4)
_cell_angle_gamma 90
_cell_formula_units_Z 2
_cell_length_a 12.281(3)
_cell_length_b 13.661(3)
_cell_length_c 14.407(3)
_cell_measurement_temperature 153(2)
_cell_volume 2415.2(9)
_computing_cell_refinement 'Bruker SMART'
_computing_data_collection 'Bruker SMART'
_computing_data_reduction 'Bruker SAINT'
_computing_molecular_graphics 'Bruker SHELXTL'
_computing_publication_material 'Bruker SHELXTL'
_computing_structure_refinement 'SHELXL-2013 (Sheldrick, 2013)'
_diffrn_ambient_temperature 153(2)
_diffrn_detector_area_resol_mean 8.366
_diffrn_measured_fraction_theta_full 0.999
_diffrn_measured_fraction_theta_max 0.996
_diffrn_measurement_device_type 'CCD area detector'
_diffrn_measurement_method 'phi and omega scans'
_diffrn_radiation_type MoK\a
_diffrn_radiation_wavelength 0.71073
_diffrn_reflns_av_R_equivalents 0.0217
_diffrn_reflns_av_unetI/netI 0.0315
_diffrn_reflns_Laue_measured_fraction_full 0.999
_diffrn_reflns_Laue_measured_fraction_max 0.996
_diffrn_reflns_limit_h_max 16
_diffrn_reflns_limit_h_min -15
_diffrn_reflns_limit_k_max 16
_diffrn_reflns_limit_k_min -18
_diffrn_reflns_limit_l_max 17
_diffrn_reflns_limit_l_min -19
_diffrn_reflns_number 18038
_diffrn_reflns_point_group_measured_fraction_full 0.901
_diffrn_reflns_point_group_measured_fraction_max 0.869
_diffrn_reflns_theta_full 25.242
_diffrn_reflns_theta_max 28.284
_diffrn_reflns_theta_min 1.414
_exptl_absorpt_coefficient_mu 0.616
_exptl_absorpt_correction_T_max 0.9410
_exptl_absorpt_correction_T_min 0.7091
_exptl_absorpt_correction_type empirical
_exptl_crystal_density_diffrn 1.402
_exptl_crystal_F_000 1044
_exptl_crystal_size_max 0.600
_exptl_crystal_size_mid 0.400
_exptl_crystal_size_min 0.100
_refine_diff_density_max 0.589
_refine_diff_density_min -0.586
_refine_diff_density_rms 0.053
_refine_ls_abs_structure_details
;
 Flack x determined using 3917 quotients [(I+)-(I-)]/[(I+)+(I-)]
 (Parsons and Flack (2004), Acta Cryst. A60, s61).
;
_refine_ls_abs_structure_Flack 0.050(13)
_refine_ls_extinction_method none
_refine_ls_goodness_of_fit_ref 1.022
_refine_ls_hydrogen_treatment constr
_refine_ls_matrix_type full
_refine_ls_number_parameters 550
_refine_ls_number_reflns 10436
_refine_ls_number_restraints 1
_refine_ls_restrained_S_all 1.022
_refine_ls_R_factor_all 0.0409
_refine_ls_R_factor_gt 0.0387
_refine_ls_shift/su_max 0.000
_refine_ls_shift/su_mean 0.000
_refine_ls_structure_factor_coef Fsqd
_refine_ls_weighting_details 'w=1/[\s^2^(Fo^2^)+(0.0523P)^2^+1.0605P] where P=(Fo^2^+2Fc^2^)/3'
_refine_ls_weighting_scheme calc
_refine_ls_wR_factor_gt 0.0993
_refine_ls_wR_factor_ref 0.1016
_reflns_Friedel_coverage 0.676
_reflns_Friedel_fraction_full 0.793
_reflns_Friedel_fraction_max 0.732
_reflns_number_gt 9931
_reflns_number_total 10436
_reflns_threshold_expression 'I > 2\s(I)'
_cod_data_source_file ja506545z_si_002.cif
_cod_data_source_block 0X26MKi
_cod_depositor_comments 'Adding full bibliography for 4122327.cif.'
_cod_original_cell_volume 2415.3(9)
_cod_database_code 4122327
_shelx_space_group_comment
;
The symmetry employed for this shelxl refinement is uniquely defined
by the following loop, which should always be used as a source of
symmetry information in preference to the above space-group names.
They are only intended as comments.
;
_shelx_estimated_absorpt_t_min 0.709
_shelx_estimated_absorpt_t_max 0.941
_shelxl_version_number 2013-3

loop_
_space_group_symop_operation_xyz
'x, y, z'
'-x, y+1/2, -z'

loop_
_atom_site_label
_atom_site_type_symbol
_atom_site_fract_x
_atom_site_fract_y
_atom_site_fract_z
_atom_site_U_iso_or_equiv
_atom_site_adp_type
_atom_site_occupancy
_atom_site_site_symmetry_order
_atom_site_calc_flag
_atom_site_refinement_flags_posn
_atom_site_refinement_flags_adp
N4 N 1.00660(16) 0.76803(17) 0.84329(14) 0.0211(4) Uani 1 1 d . .
H4 H 1.0272 0.7449 0.7897 0.025 Uiso 1 1 calc R U
Cl7 Cl 0.92233(8) 0.04066(8) 0.56198(6) 0.0530(2) Uani 1 1 d . .
Cl4 Cl 0.36654(10) 0.88376(10) 0.55321(8) 0.0642(3) Uani 1 1 d . .
Cl3 Cl 0.21622(9) 1.03582(10) 0.49132(9) 0.0680(3) Uani 1 1 d . .
Cl2 Cl 0.26440(13) 1.00753(11) 0.68691(8) 0.0777(4) Uani 1 1 d . .
Cl5 Cl 0.76116(11) 0.18750(11) 0.60173(9) 0.0776(4) Uani 1 1 d . .
Cl6 Cl 0.75969(11) 0.09140(13) 0.42189(9) 0.0793(4) Uani 1 1 d . .
N1 N 0.84448(17) 0.64591(17) 0.75025(14) 0.0219(4) Uani 1 1 d . .
O1 O 1.06009(15) 0.81066(16) 0.99073(12) 0.0273(4) Uani 1 1 d . .
C16 C 0.8462(2) 0.7190(2) 0.93333(17) 0.0235(5) Uani 1 1 d . .
C10 C 0.87413(19) 0.89663(19) 0.87142(17) 0.0223(5) Uani 1 1 d . .
C30 C 0.9114(2) 0.4990(2) 0.73642(17) 0.0251(5) Uani 1 1 d . .
C23 C 1.2003(2) 0.7721(2) 0.88735(18) 0.0238(5) Uani 1 1 d . .
N2 N 0.77062(18) 0.58759(18) 0.78408(16) 0.0271(5) Uani 1 1 d . .
C11 C 0.9003(2) 0.9598(2) 0.79900(19) 0.0273(5) Uani 1 1 d . .
H11 H 0.9206 0.9332 0.7413 0.033 Uiso 1 1 calc R U
C22 C 1.08353(19) 0.78695(19) 0.91175(16) 0.0218(5) Uani 1 1 d . .
N3 N 0.81173(19) 0.49900(18) 0.77523(17) 0.0278(5) Uani 1 1 d . .
C2 C 0.71136(19) 0.7802(2) 0.74822(18) 0.0255(5) Uani 1 1 d . .
H2A H 0.6688 0.7427 0.7930 0.031 Uiso 1 1 calc R U
H2B H 0.7020 0.8507 0.7618 0.031 Uiso 1 1 calc R U
C1 C 0.83150(19) 0.75341(19) 0.76108(17) 0.0207(4) Uani 1 1 d . .
H1 H 0.8712 0.7857 0.7101 0.025 Uiso 1 1 calc R U
C29 C 0.9314(2) 0.5962(2) 0.71932(17) 0.0229(5) Uani 1 1 d . .
H29 H 0.9936 0.6231 0.6915 0.027 Uiso 1 1 calc R U
C9 C 0.88931(18) 0.78535(19) 0.85680(16) 0.0207(4) Uani 1 1 d . .
C3 C 0.6674(2) 0.7590(2) 0.65034(19) 0.0267(5) Uani 1 1 d . .
C14 C 0.8401(2) 1.0395(2) 0.9659(2) 0.0330(6) Uani 1 1 d . .
H14 H 0.8183 1.0667 1.0230 0.040 Uiso 1 1 calc R U
C12 C 0.8969(2) 1.0609(2) 0.8103(2) 0.0319(6) Uani 1 1 d . .
H12 H 0.9156 1.1026 0.7607 0.038 Uiso 1 1 calc R U
C18 C 0.6989(2) 0.6673(3) 1.0293(2) 0.0365(7) Uani 1 1 d . .
H18 H 0.6287 0.6788 1.0525 0.044 Uiso 1 1 calc R U
C20 C 0.8593(3) 0.5684(2) 1.0227(2) 0.0335(6) Uani 1 1 d . .
H20 H 0.8998 0.5120 1.0412 0.040 Uiso 1 1 calc R U
C28 C 1.2777(2) 0.7737(3) 0.9596(2) 0.0344(6) Uani 1 1 d . .
H28 H 1.2559 0.7868 1.0209 0.041 Uiso 1 1 calc R U
C4 C 0.5843(2) 0.6912(2) 0.6351(2) 0.0331(6) Uani 1 1 d . .
H4A H 0.5566 0.6564 0.6861 0.040 Uiso 1 1 calc R U
C21 C 0.9026(2) 0.6357(2) 0.96156(18) 0.0264(5) Uani 1 1 d . .
H21 H 0.9729 0.6240 0.9385 0.032 Uiso 1 1 calc R U
C32 C 1.0132(3) 0.3580(2) 0.8028(2) 0.0355(6) Uani 1 1 d . .
H32 H 0.9933 0.3786 0.8628 0.043 Uiso 1 1 calc R U
C39 C 0.5823(3) 0.4233(3) 0.7058(3) 0.0480(8) Uani 1 1 d . .
H39 H 0.6264 0.4100 0.6545 0.058 Uiso 1 1 calc R U
C7 C 0.6663(3) 0.7902(3) 0.4855(2) 0.0453(8) Uani 1 1 d . .
H7 H 0.6957 0.8234 0.4342 0.054 Uiso 1 1 calc R U
C15 C 0.8455(2) 0.9378(2) 0.95548(19) 0.0278(5) Uani 1 1 d . .
H15 H 0.8295 0.8964 1.0062 0.033 Uiso 1 1 calc R U
C36 C 1.0063(2) 0.3801(3) 0.6364(2) 0.0342(6) Uani 1 1 d . .
H36 H 0.9826 0.4160 0.5829 0.041 Uiso 1 1 calc R U
C8 C 0.7081(2) 0.8077(3) 0.5747(2) 0.0369(6) Uani 1 1 d . .
H8 H 0.7655 0.8537 0.5842 0.044 Uiso 1 1 calc R U
C19 C 0.7559(3) 0.5844(3) 1.0568(2) 0.0367(7) Uani 1 1 d . .
H19 H 0.7252 0.5389 1.0983 0.044 Uiso 1 1 calc R U
C33 C 1.0780(3) 0.2759(3) 0.7932(3) 0.0438(8) Uani 1 1 d . .
H33 H 1.1027 0.2402 0.8465 0.053 Uiso 1 1 calc R U
C13 C 0.8663(2) 1.1009(2) 0.8938(2) 0.0342(6) Uani 1 1 d . .
H13 H 0.8634 1.1699 0.9014 0.041 Uiso 1 1 calc R U
C26 C 1.4190(2) 0.7386(4) 0.8556(2) 0.0494(10) Uani 1 1 d . .
H26 H 1.4937 0.7265 0.8449 0.059 Uiso 1 1 calc R U
C37 C 0.7491(3) 0.4138(2) 0.8103(3) 0.0403(7) Uani 1 1 d . .
H37A H 0.7655 0.4055 0.8777 0.048 Uiso 1 1 calc R U
H37B H 0.7718 0.3535 0.7784 0.048 Uiso 1 1 calc R U
C17 C 0.7425(2) 0.7345(2) 0.96792(19) 0.0284(5) Uani 1 1 d . .
H17 H 0.7018 0.7908 0.9496 0.034 Uiso 1 1 calc R U
C27 C 1.3866(2) 0.7565(3) 0.9441(2) 0.0444(8) Uani 1 1 d . .
H27 H 1.4387 0.7571 0.9946 0.053 Uiso 1 1 calc R U
C43 C 0.2482(3) 0.9490(3) 0.5787(3) 0.0472(8) Uani 1 1 d . .
H43 H 0.1863 0.9016 0.5817 0.057 Uiso 1 1 calc R U
C44 C 0.8408(3) 0.1358(3) 0.5153(2) 0.0438(8) Uani 1 1 d . .
H44 H 0.8898 0.1878 0.4916 0.053 Uiso 1 1 calc R U
C31 C 0.9774(2) 0.4105(2) 0.72455(18) 0.0263(5) Uani 1 1 d . .
C34 C 1.1067(3) 0.2462(3) 0.7056(3) 0.0446(8) Uani 1 1 d . .
H34 H 1.1519 0.1904 0.6990 0.053 Uiso 1 1 calc R U
C24 C 1.2336(2) 0.7533(4) 0.7983(2) 0.0503(10) Uani 1 1 d . .
H24 H 1.1814 0.7508 0.7479 0.060 Uiso 1 1 calc R U
C5 C 0.5412(3) 0.6739(3) 0.5456(3) 0.0454(8) Uani 1 1 d . .
H5 H 0.4841 0.6277 0.5357 0.054 Uiso 1 1 calc R U
C6 C 0.5820(3) 0.7244(3) 0.4714(2) 0.0497(9) Uani 1 1 d . .
H6 H 0.5518 0.7138 0.4105 0.060 Uiso 1 1 calc R U
C35 C 1.0700(3) 0.2969(3) 0.6276(2) 0.0435(7) Uani 1 1 d . .
H35 H 1.0885 0.2749 0.5677 0.052 Uiso 1 1 calc R U
C42 C 0.5648(3) 0.4483(3) 0.8685(3) 0.0507(9) Uani 1 1 d . .
H42 H 0.5969 0.4530 0.9294 0.061 Uiso 1 1 calc R U
C40 C 0.4718(4) 0.4368(4) 0.6915(4) 0.0648(12) Uani 1 1 d . .
H40 H 0.4398 0.4337 0.6305 0.078 Uiso 1 1 calc R U
C38 C 0.6292(3) 0.4288(2) 0.7938(2) 0.0349(6) Uani 1 1 d . .
C25 C 1.3434(3) 0.7380(4) 0.7823(3) 0.0630(14) Uani 1 1 d . .
H25 H 1.3662 0.7271 0.7208 0.076 Uiso 1 1 calc R U
C41 C 0.4083(4) 0.4549(4) 0.7658(4) 0.0738(15) Uani 1 1 d . .
H41 H 0.3319 0.4634 0.7560 0.089 Uiso 1 1 calc R U
Cl10 Cl 0.57263(11) 0.18430(8) 0.79733(8) 0.0637(3) Uani 1 1 d . .
Cl8 Cl 0.56720(13) 0.00741(10) 0.68887(10) 0.0826(4) Uani 1 1 d . .
Cl9 Cl 0.53357(12) -0.00241(12) 0.88459(13) 0.0939(5) Uani 1 1 d . .
C45 C 0.6007(3) 0.0583(3) 0.7977(3) 0.0418(7) Uani 1 1 d . .
H45 H 0.6808 0.0497 0.8101 0.050 Uiso 1 1 calc R U
C46 C 0.4539(4) 0.4607(5) 0.8539(4) 0.0766(15) Uani 1 1 d . .
H46 H 0.4092 0.4733 0.9050 0.092 Uiso 1 1 calc R U
Cl1 Cl 0.03226(5) 0.80301(5) 0.61500(4) 0.02982(14) Uani 1 1 d . .

loop_
_atom_site_aniso_label
_atom_site_aniso_U_11
_atom_site_aniso_U_22
_atom_site_aniso_U_33
_atom_site_aniso_U_23
_atom_site_aniso_U_13
_atom_site_aniso_U_12
N4 0.0191(9) 0.0250(11) 0.0193(9) -0.0006(8) 0.0016(7) 0.0017(7)
Cl7 0.0556(5) 0.0612(6) 0.0423(4) 0.0033(4) 0.0023(4) 0.0196(4)
Cl4 0.0711(6) 0.0668(7) 0.0547(6) -0.0212(5) 0.0035(5) 0.0097(5)
Cl3 0.0541(5) 0.0798(8) 0.0696(6) 0.0210(6) -0.0069(5) -0.0152(5)
Cl2 0.1073(9) 0.0707(8) 0.0549(6) -0.0194(6) 0.0030(6) 0.0323(7)
Cl5 0.0847(8) 0.0891(9) 0.0603(6) 0.0148(6) 0.0186(6) 0.0460(7)
Cl6 0.0746(7) 0.0948(10) 0.0662(7) 0.0036(7) -0.0275(6) -0.0020(7)
N1 0.0235(10) 0.0214(11) 0.0210(9) 0.0003(8) 0.0010(7) -0.0019(8)
O1 0.0275(8) 0.0325(11) 0.0219(8) -0.0022(8) 0.0018(6) 0.0028(8)
C16 0.0251(11) 0.0240(13) 0.0214(10) 0.0013(10) 0.0010(9) -0.0033(9)
C10 0.0214(10) 0.0211(12) 0.0241(11) -0.0013(10) -0.0011(8) -0.0001(9)
C30 0.0303(12) 0.0237(13) 0.0213(11) 0.0002(10) 0.0003(9) -0.0003(10)
C23 0.0223(10) 0.0239(13) 0.0253(11) 0.0015(10) 0.0017(9) -0.0013(9)
N2 0.0264(10) 0.0229(11) 0.0323(11) 0.0004(9) 0.0039(8) -0.0019(8)
C11 0.0306(12) 0.0242(14) 0.0269(12) -0.0009(11) -0.0018(10) -0.0018(10)
C22 0.0231(10) 0.0201(12) 0.0220(10) 0.0028(9) 0.0006(8) 0.0010(9)
N3 0.0308(11) 0.0200(11) 0.0329(11) 0.0013(9) 0.0032(9) -0.0023(9)
C2 0.0224(11) 0.0273(14) 0.0266(11) -0.0018(10) -0.0008(9) 0.0038(9)
C1 0.0209(10) 0.0195(12) 0.0217(10) 0.0008(9) 0.0003(8) 0.0004(8)
C29 0.0252(11) 0.0225(13) 0.0211(10) -0.0012(10) 0.0016(8) 0.0021(9)
C9 0.0186(9) 0.0232(12) 0.0202(10) 0.0003(9) 0.0011(8) 0.0010(8)
C3 0.0212(11) 0.0280(14) 0.0304(12) -0.0017(11) -0.0031(9) 0.0054(10)
C14 0.0327(13) 0.0308(15) 0.0352(14) -0.0106(12) -0.0034(11) 0.0023(11)
C12 0.0366(14) 0.0244(14) 0.0340(13) 0.0025(11) -0.0073(11) -0.0032(11)
C18 0.0306(13) 0.050(2) 0.0291(13) 0.0023(13) 0.0071(11) -0.0089(12)
C20 0.0388(15) 0.0303(15) 0.0309(13) 0.0064(12) -0.0050(11) -0.0038(11)
C28 0.0257(12) 0.0493(19) 0.0281(12) -0.0074(13) 0.0005(10) -0.0022(12)
C4 0.0256(12) 0.0357(16) 0.0379(14) -0.0065(13) 0.0002(11) 0.0008(11)
C21 0.0262(12) 0.0273(14) 0.0255(11) 0.0022(11) -0.0006(9) -0.0023(10)
C32 0.0449(16) 0.0359(17) 0.0259(13) 0.0043(12) 0.0024(11) 0.0070(13)
C39 0.058(2) 0.040(2) 0.0458(18) -0.0061(16) 0.0023(16) -0.0138(16)
C7 0.0418(16) 0.063(2) 0.0301(14) 0.0094(16) -0.0050(12) 0.0105(16)
C15 0.0283(12) 0.0284(14) 0.0265(12) -0.0039(11) -0.0004(10) 0.0028(10)
C36 0.0393(15) 0.0387(17) 0.0249(13) 0.0003(12) 0.0031(11) 0.0046(12)
C8 0.0329(13) 0.0407(18) 0.0366(14) 0.0070(14) -0.0062(11) 0.0005(13)
C19 0.0402(15) 0.0418(18) 0.0282(13) 0.0101(13) 0.0004(11) -0.0138(13)
C33 0.0509(18) 0.0349(18) 0.0453(17) 0.0123(15) -0.0018(14) 0.0098(14)
C13 0.0359(14) 0.0209(14) 0.0449(16) -0.0061(12) -0.0111(12) 0.0010(10)
C26 0.0202(12) 0.084(3) 0.0437(17) -0.0068(18) 0.0031(12) 0.0021(15)
C37 0.0414(16) 0.0217(14) 0.058(2) 0.0098(14) 0.0091(14) -0.0063(12)
C17 0.0268(12) 0.0324(15) 0.0259(12) -0.0002(11) 0.0015(9) -0.0017(10)
C27 0.0244(13) 0.071(3) 0.0374(15) -0.0077(16) -0.0072(11) -0.0013(14)
C43 0.0459(18) 0.046(2) 0.0499(19) -0.0044(16) 0.0042(15) -0.0106(15)
C44 0.0479(18) 0.047(2) 0.0368(15) 0.0106(15) 0.0054(13) 0.0006(15)
C31 0.0309(12) 0.0217(13) 0.0262(12) -0.0008(10) 0.0019(10) 0.0018(10)
C34 0.0472(17) 0.0313(17) 0.055(2) -0.0041(15) 0.0005(15) 0.0141(13)
C24 0.0250(13) 0.101(3) 0.0247(13) -0.0064(17) -0.0007(11) 0.0078(16)
C5 0.0320(15) 0.054(2) 0.0490(19) -0.0171(17) -0.0076(13) -0.0028(14)
C6 0.0443(17) 0.069(3) 0.0349(16) -0.0096(17) -0.0156(14) 0.0118(17)
C35 0.0449(16) 0.049(2) 0.0370(15) -0.0125(15) 0.0059(12) 0.0105(15)
C42 0.0478(19) 0.060(3) 0.0447(18) -0.0027(17) 0.0068(15) 0.0038(17)
C40 0.069(3) 0.056(3) 0.067(3) 0.002(2) -0.024(2) -0.025(2)
C38 0.0413(15) 0.0198(14) 0.0439(16) -0.0024(12) 0.0064(13) -0.0101(11)
C25 0.0300(15) 0.127(4) 0.0320(16) -0.012(2) 0.0063(12) 0.008(2)
C41 0.039(2) 0.083(4) 0.099(4) 0.019(3) -0.006(2) -0.010(2)
Cl10 0.0966(8) 0.0341(5) 0.0609(6) -0.0053(4) 0.0088(5) 0.0052(5)
Cl8 0.1116(10) 0.0490(6) 0.0836(8) -0.0233(6) -0.0411(8) 0.0178(6)
Cl9 0.0775(8) 0.0841(10) 0.1232(12) 0.0553(9) 0.0435(8) 0.0185(7)
C45 0.0362(15) 0.0342(18) 0.0547(19) 0.0007(15) 0.0000(14) -0.0005(12)
C46 0.048(2) 0.106(5) 0.077(3) 0.006(3) 0.021(2) 0.016(3)
Cl1 0.0293(3) 0.0369(4) 0.0235(3) 0.0028(3) 0.0043(2) -0.0013(3)

loop_
_atom_type_symbol
_atom_type_description
_atom_type_scat_dispersion_real
_atom_type_scat_dispersion_imag
_atom_type_scat_source
C C 0.0033 0.0016 'International Tables Vol C Tables 4.2.6.8 and 6.1.1.4'
H H 0.0000 0.0000 'International Tables Vol C Tables 4.2.6.8 and 6.1.1.4'
N N 0.0061 0.0033 'International Tables Vol C Tables 4.2.6.8 and 6.1.1.4'
O O 0.0106 0.0060 'International Tables Vol C Tables 4.2.6.8 and 6.1.1.4'
Cl Cl 0.1484 0.1585 'International Tables Vol C Tables 4.2.6.8 and 6.1.1.4'

loop_
_geom_angle_atom_site_label_1
_geom_angle_atom_site_label_2
_geom_angle_atom_site_label_3
_geom_angle
C22 N4 C9 121.7(2)
N2 N1 C29 112.5(2)
N2 N1 C1 118.8(2)
C29 N1 C1 128.2(2)
C21 C16 C17 118.0(2)
C21 C16 C9 120.8(2)
C17 C16 C9 120.6(2)
C15 C10 C11 118.2(3)
C15 C10 C9 123.4(2)
C11 C10 C9 118.1(2)
N3 C30 C29 104.1(2)
N3 C30 C31 123.7(2)
C29 C30 C31 132.1(2)
C28 C23 C24 118.7(2)
C28 C23 C22 117.1(2)
C24 C23 C22 124.1(2)
N1 N2 N3 104.4(2)
C12 C11 C10 121.0(3)
O1 C22 N4 122.6(2)
O1 C22 C23 120.8(2)
N4 C22 C23 116.4(2)
N2 N3 C30 113.1(2)
N2 N3 C37 118.5(2)
C30 N3 C37 128.4(3)
C3 C2 C1 112.0(2)
N1 C1 C2 109.4(2)
N1 C1 C9 108.46(19)
C2 C1 C9 115.9(2)
N1 C29 C30 106.0(2)
N4 C9 C16 111.4(2)
N4 C9 C10 107.35(19)
C16 C9 C10 115.8(2)
N4 C9 C1 104.26(18)
C16 C9 C1 107.8(2)
C10 C9 C1 109.65(19)
C8 C3 C4 118.7(3)
C8 C3 C2 120.8(3)
C4 C3 C2 120.4(3)
C13 C14 C15 120.5(3)
C13 C12 C11 120.2(3)
C19 C18 C17 121.2(3)
C21 C20 C19 119.6(3)
C23 C28 C27 121.1(3)
C3 C4 C5 120.6(3)
C16 C21 C20 121.9(3)
C33 C32 C31 120.0(3)
C38 C39 C40 120.3(4)
C6 C7 C8 119.8(3)
C10 C15 C14 120.6(3)
C35 C36 C31 119.4(3)
C3 C8 C7 121.0(3)
C18 C19 C20 119.0(3)
C34 C33 C32 119.7(3)
C14 C13 C12 119.5(3)
C27 C26 C25 120.1(3)
N3 C37 C38 110.9(3)
C18 C17 C16 120.2(3)
C26 C27 C28 119.8(3)
Cl4 C43 Cl2 110.5(2)
Cl4 C43 Cl3 110.8(2)
Cl2 C43 Cl3 110.0(2)
Cl6 C44 Cl7 109.7(2)
Cl6 C44 Cl5 111.6(2)
Cl7 C44 Cl5 110.48(18)
C32 C31 C36 120.0(3)
C32 C31 C30 119.2(2)
C36 C31 C30 120.8(3)
C35 C34 C33 120.6(3)
C23 C24 C25 120.3(3)
C6 C5 C4 119.7(3)
C7 C6 C5 120.2(3)
C34 C35 C36 120.2(3)
C46 C42 C38 119.7(4)
C41 C40 C39 119.7(4)
C39 C38 C42 119.8(3)
C39 C38 C37 120.9(3)
C42 C38 C37 119.4(3)
C26 C25 C24 119.9(3)
C40 C41 C46 120.6(4)
Cl9 C45 Cl8 110.8(2)
Cl9 C45 Cl10 111.8(2)
Cl8 C45 Cl10 110.3(2)
C41 C46 C42 119.9(4)

loop_
_geom_bond_atom_site_label_1
_geom_bond_atom_site_label_2
_geom_bond_distance
N4 C22 1.364(3)
N4 C9 1.480(3)
Cl7 C44 1.758(4)
Cl4 C43 1.756(4)
Cl3 C43 1.763(4)
Cl2 C43 1.756(4)
Cl5 C44 1.761(4)
Cl6 C44 1.751(4)
N1 N2 1.315(3)
N1 C29 1.355(3)
N1 C1 1.486(3)
O1 C22 1.228(3)
C16 C21 1.386(4)
C16 C17 1.401(4)
C16 C9 1.537(3)
C10 C15 1.393(4)
C10 C11 1.401(4)
C10 C9 1.547(4)
C30 N3 1.366(3)
C30 C29 1.374(4)
C30 C31 1.470(4)
C23 C28 1.383(4)
C23 C24 1.386(4)
C23 C22 1.503(3)
N2 N3 1.319(3)
C11 C12 1.392(4)
N3 C37 1.494(4)
C2 C3 1.518(4)
C2 C1 1.525(3)
C1 C9 1.587(3)
C3 C8 1.386(4)
C3 C4 1.389(4)
C14 C13 1.383(5)
C14 C15 1.400(4)
C12 C13 1.386(4)
C18 C19 1.382(5)
C18 C17 1.395(4)
C20 C21 1.393(4)
C20 C19 1.396(5)
C28 C27 1.384(4)
C4 C5 1.394(4)
C32 C33 1.385(5)
C32 C31 1.393(4)
C39 C38 1.374(5)
C39 C40 1.377(6)
C7 C6 1.381(6)
C7 C8 1.387(4)
C36 C35 1.388(5)
C36 C31 1.395(4)
C33 C34 1.385(5)
C26 C27 1.373(5)
C26 C25 1.379(5)
C37 C38 1.496(5)
C34 C35 1.380(5)
C24 C25 1.393(4)
C5 C6 1.383(6)
C42 C46 1.381(6)
C42 C38 1.385(5)
C40 C41 1.371(8)
C41 C46 1.371(8)
Cl10 C45 1.756(4)
Cl8 C45 1.750(4)
Cl9 C45 1.736(4)
